data_4027559
loop_
_publ_author_name
'Yongmei Zhao'
'Yanmiao Wu'
'Jiong Jia'
'Dongju Zhang'
'Chen Ma'

_publ_section_title
;
 One-Pot Synthesis of Benzo[1,4]thiazin-3(4H)-ones and a Theoretical Study
 of the S-N Type Smiles Rearrangement Mechanism
;
_journal_name_full 'Journal of Organic Chemistry'
_journal_page_first 8501
_journal_page_last 8506
_journal_paper_doi 10.1021/jo3014287
_journal_volume 77
_journal_year 2012
_chemical_formula_sum 'C10 H8 N2 O S'
_chemical_formula_weight 204.24
_space_group_IT_number 2
_symmetry_cell_setting triclinic
_symmetry_space_group_name_Hall '-P 1'
_symmetry_space_group_name_H-M 'P -1'
_atom_sites_solution_hydrogens geom
_atom_sites_solution_primary direct
_atom_sites_solution_secondary difmap
_audit_creation_method SHELXL-97
_audit_update_record
;
2012-06-08 # Formatted by publCIF
;
_cell_angle_alpha 101.664(2)
_cell_angle_beta 90.914(2)
_cell_angle_gamma 115.710(2)
_cell_formula_units_Z 4
_cell_length_a 8.3539(13)
_cell_length_b 9.2782(14)
_cell_length_c 13.883(2)
_cell_measurement_temperature 273(2)
_cell_volume 942.9(2)
_computing_structure_refinement 'SHELXL-97 (Sheldrick, 1997)'
_computing_structure_solution 'SHELXS-97 (Sheldrick, 1990)'
_diffrn_ambient_temperature 273(2)
_diffrn_measured_fraction_theta_full 0.989
_diffrn_measured_fraction_theta_max 0.989
_diffrn_radiation_monochromator graphite
_diffrn_radiation_source 'fine-focus sealed tube'
_diffrn_radiation_type MoK\a
_diffrn_radiation_wavelength 0.71073
_diffrn_reflns_av_R_equivalents 0.0205
_diffrn_reflns_av_sigmaI/netI 0.0322
_diffrn_reflns_limit_h_max 9
_diffrn_reflns_limit_h_min -9
_diffrn_reflns_limit_k_max 11
_diffrn_reflns_limit_k_min -11
_diffrn_reflns_limit_l_max 16
_diffrn_reflns_limit_l_min -16
_diffrn_reflns_number 6606
_diffrn_reflns_theta_full 25.00
_diffrn_reflns_theta_max 25.00
_diffrn_reflns_theta_min 2.50
_exptl_absorpt_coefficient_mu 0.307
_exptl_absorpt_correction_T_max 0.9982
_exptl_absorpt_correction_T_min 0.9969
_exptl_absorpt_correction_type multi-scan
_exptl_absorpt_process_details sadabs
_exptl_crystal_density_diffrn 1.439
_exptl_crystal_F_000 424
_exptl_crystal_size_max 0.01
_exptl_crystal_size_mid 0.01
_exptl_crystal_size_min 0.01
_refine_diff_density_max 0.246
_refine_diff_density_min -0.188
_refine_diff_density_rms 0.040
_refine_ls_extinction_method none
_refine_ls_goodness_of_fit_ref 1.017
_refine_ls_hydrogen_treatment constr
_refine_ls_matrix_type full
_refine_ls_number_parameters 253
_refine_ls_number_reflns 3273
_refine_ls_number_restraints 0
_refine_ls_restrained_S_all 1.017
_refine_ls_R_factor_all 0.0544
_refine_ls_R_factor_gt 0.0381
_refine_ls_shift/su_max 0.000
_refine_ls_shift/su_mean 0.000
_refine_ls_structure_factor_coef Fsqd
_refine_ls_weighting_details 'calc w=1/[\s^2^(Fo^2^)+(0.0581P)^2^+0.1800P] where P=(Fo^2^+2Fc^2^)/3'
_refine_ls_weighting_scheme calc
_refine_ls_wR_factor_gt 0.0989
_refine_ls_wR_factor_ref 0.1099
_reflns_number_gt 2522
_reflns_number_total 3273
_reflns_threshold_expression >2sigma(I)
_cod_data_source_file jo3014287_si_001.cif
_cod_data_source_block p
_cod_database_code 4027559

loop_
_symmetry_equiv_pos_as_xyz
'x, y, z'
'-x, -y, -z'

loop_
_atom_site_label
_atom_site_type_symbol
_atom_site_fract_x
_atom_site_fract_y
_atom_site_fract_z
_atom_site_U_iso_or_equiv
_atom_site_adp_type
_atom_site_occupancy
_atom_site_symmetry_multiplicity
_atom_site_calc_flag
_atom_site_refinement_flags
S1 S 0.45314(8) 0.21932(7) 0.28795(4) 0.0483(2) Uani 1 1 d .
S2 S 0.47075(8) 0.62071(7) 0.30583(4) 0.0498(2) Uani 1 1 d .
C5 C 0.6247(3) 0.0976(3) 0.15448(15) 0.0405(5) Uani 1 1 d .
H5A H 0.5113 0.0160 0.1271 0.049 Uiso 1 1 calc R
C4 C 0.6442(3) 0.2175(3) 0.23819(15) 0.0363(5) Uani 1 1 d .
C3 C 0.8147(3) 0.3398(3) 0.27985(15) 0.0381(5) Uani 1 1 d .
C16 C 0.7942(3) 0.7969(3) 0.24473(16) 0.0407(5) Uani 1 1 d .
C2 C 0.7194(3) 0.4567(3) 0.43077(17) 0.0490(6) Uani 1 1 d .
C11 C 0.6349(3) 0.6506(3) 0.22430(16) 0.0396(5) Uani 1 1 d .
C7 C 0.9432(3) 0.2181(3) 0.15367(17) 0.0513(6) Uani 1 1 d .
H7A H 1.0437 0.2184 0.1256 0.062 Uiso 1 1 calc R
C6 C 0.7742(3) 0.0992(3) 0.11158(16) 0.0421(5) Uani 1 1 d .
C19 C 0.6944(3) 0.9437(3) 0.37925(18) 0.0477(6) Uani 1 1 d .
C13 C 0.7411(3) 0.5452(3) 0.08000(17) 0.0474(6) Uani 1 1 d .
C12 C 0.6088(3) 0.5272(3) 0.14184(16) 0.0450(6) Uani 1 1 d .
H12A H 0.5015 0.4314 0.1279 0.054 Uiso 1 1 calc R
C15 C 0.9247(3) 0.8145(3) 0.18057(18) 0.0507(6) Uani 1 1 d .
H15A H 1.0305 0.9116 0.1924 0.061 Uiso 1 1 calc R
C9 C 0.7527(3) -0.0230(3) 0.02338(18) 0.0519(6) Uani 1 1 d .
C8 C 0.9624(3) 0.3354(3) 0.23665(18) 0.0497(6) Uani 1 1 d .
H8A H 1.0766 0.4140 0.2648 0.060 Uiso 1 1 calc R
C20 C 0.5055(3) 0.8312(3) 0.33483(18) 0.0503(6) Uani 1 1 d .
H20A H 0.4803 0.8602 0.2750 0.060 Uiso 1 1 calc R
H20B H 0.4241 0.8436 0.3811 0.060 Uiso 1 1 calc R
C17 C 0.7137(4) 0.4145(3) -0.0045(2) 0.0574(7) Uani 1 1 d .
C18 C 1.0128(3) 1.0424(3) 0.3685(2) 0.0587(7) Uani 1 1 d .
H18A H 1.0140 1.1197 0.4264 0.088 Uiso 1 1 calc R
H18B H 1.0674 1.0998 0.3185 0.088 Uiso 1 1 calc R
H18C H 1.0784 0.9860 0.3852 0.088 Uiso 1 1 calc R
C1 C 0.5503(3) 0.3005(3) 0.41516(16) 0.0511(6) Uani 1 1 d .
H1A H 0.4644 0.3202 0.4550 0.061 Uiso 1 1 calc R
H1B H 0.5749 0.2191 0.4379 0.061 Uiso 1 1 calc R
C14 C 0.8988(3) 0.6898(3) 0.09995(18) 0.0526(6) Uani 1 1 d .
H14A H 0.9879 0.7026 0.0585 0.063 Uiso 1 1 calc R
C10 C 1.0082(3) 0.6186(3) 0.3803(2) 0.0633(7) Uani 1 1 d .
H10A H 1.0064 0.6951 0.4378 0.095 Uiso 1 1 calc R
H10B H 1.0247 0.6672 0.3241 0.095 Uiso 1 1 calc R
H10C H 1.1047 0.5918 0.3914 0.095 Uiso 1 1 calc R
N1 N 0.8380(2) 0.4684(2) 0.36126(14) 0.0451(5) Uani 1 1 d .
N2 N 0.8268(2) 0.9222(2) 0.33063(14) 0.0453(5) Uani 1 1 d .
N3 N 0.7368(3) -0.1180(3) -0.04744(16) 0.0682(7) Uani 1 1 d .
N4 N 0.6936(3) 0.3110(3) -0.07100(18) 0.0762(7) Uani 1 1 d .
O2 O 0.7279(2) 1.0510(2) 0.45421(14) 0.0686(5) Uani 1 1 d .
O1 O 0.7545(3) 0.5675(2) 0.50350(13) 0.0731(6) Uani 1 1 d .

loop_
_atom_site_aniso_label
_atom_site_aniso_U_11
_atom_site_aniso_U_22
_atom_site_aniso_U_33
_atom_site_aniso_U_23
_atom_site_aniso_U_13
_atom_site_aniso_U_12
S1 0.0393(3) 0.0535(4) 0.0482(4) 0.0007(3) 0.0126(3) 0.0215(3)
S2 0.0434(3) 0.0479(4) 0.0509(4) 0.0090(3) 0.0153(3) 0.0146(3)
C5 0.0416(12) 0.0421(12) 0.0374(12) 0.0042(10) 0.0050(10) 0.0203(10)
C4 0.0381(11) 0.0390(12) 0.0337(11) 0.0061(9) 0.0090(9) 0.0197(10)
C3 0.0415(12) 0.0387(12) 0.0356(12) 0.0041(9) 0.0045(9) 0.0213(10)
C16 0.0392(12) 0.0416(12) 0.0417(13) 0.0108(10) 0.0060(10) 0.0179(10)
C2 0.0576(15) 0.0550(15) 0.0409(13) -0.0002(12) 0.0037(11) 0.0360(13)
C11 0.0378(12) 0.0413(12) 0.0400(12) 0.0105(10) 0.0062(9) 0.0173(10)
C7 0.0433(13) 0.0663(16) 0.0485(14) 0.0051(12) 0.0140(11) 0.0315(12)
C6 0.0486(13) 0.0488(13) 0.0355(12) 0.0062(10) 0.0101(10) 0.0292(11)
C19 0.0476(14) 0.0453(13) 0.0494(14) 0.0067(12) 0.0073(11) 0.0219(11)
C13 0.0540(14) 0.0520(14) 0.0422(13) 0.0083(11) 0.0076(11) 0.0300(12)
C12 0.0428(13) 0.0430(13) 0.0455(13) 0.0069(11) 0.0032(10) 0.0172(11)
C15 0.0431(13) 0.0516(14) 0.0543(15) 0.0142(12) 0.0123(11) 0.0172(11)
C9 0.0530(15) 0.0657(16) 0.0437(14) 0.0035(13) 0.0089(11) 0.0364(13)
C8 0.0360(12) 0.0536(14) 0.0534(15) 0.0023(12) 0.0063(10) 0.0188(11)
C20 0.0453(13) 0.0540(14) 0.0515(14) 0.0078(11) 0.0097(11) 0.0239(11)
C17 0.0626(17) 0.0647(17) 0.0530(16) 0.0098(14) 0.0090(13) 0.0373(14)
C18 0.0407(13) 0.0517(15) 0.0677(17) 0.0008(13) 0.0003(12) 0.0120(11)
C1 0.0615(15) 0.0568(15) 0.0394(13) 0.0048(11) 0.0182(11) 0.0327(13)
C14 0.0529(15) 0.0631(16) 0.0510(15) 0.0178(13) 0.0205(12) 0.0319(13)
C10 0.0575(16) 0.0464(15) 0.0666(18) -0.0059(13) -0.0067(13) 0.0141(12)
N1 0.0468(11) 0.0410(10) 0.0425(11) -0.0017(9) 0.0003(9) 0.0200(9)
N2 0.0375(10) 0.0430(11) 0.0473(11) 0.0029(9) 0.0033(8) 0.0139(9)
N3 0.0649(15) 0.0868(17) 0.0506(13) -0.0130(12) 0.0059(11) 0.0443(13)
N4 0.0792(17) 0.0787(17) 0.0664(16) -0.0081(14) 0.0089(13) 0.0421(14)
O2 0.0639(12) 0.0645(12) 0.0643(12) -0.0141(10) 0.0048(9) 0.0295(10)
O1 0.0775(13) 0.0755(13) 0.0529(11) -0.0227(10) 0.0018(9) 0.0383(11)

loop_
_atom_type_symbol
_atom_type_description
_atom_type_scat_dispersion_real
_atom_type_scat_dispersion_imag
_atom_type_scat_source
C C 0.0033 0.0016 'International Tables Vol C Tables 4.2.6.8 and 6.1.1.4'
H H 0.0000 0.0000 'International Tables Vol C Tables 4.2.6.8 and 6.1.1.4'
N N 0.0061 0.0033 'International Tables Vol C Tables 4.2.6.8 and 6.1.1.4'
O O 0.0106 0.0060 'International Tables Vol C Tables 4.2.6.8 and 6.1.1.4'
S S 0.1246 0.1234 'International Tables Vol C Tables 4.2.6.8 and 6.1.1.4'

loop_
_geom_angle_atom_site_label_1
_geom_angle_atom_site_label_2
_geom_angle_atom_site_label_3
_geom_angle
C4 S1 C1 96.88(10)
C11 S2 C20 95.30(10)
C6 C5 C4 120.1(2)
C5 C4 C3 120.08(18)
C5 C4 S1 119.50(16)
C3 C4 S1 120.37(15)
C8 C3 C4 118.40(19)
C8 C3 N1 120.22(19)
C4 C3 N1 121.34(18)
C15 C16 C11 118.5(2)
C15 C16 N2 120.2(2)
C11 C16 N2 121.23(19)
O1 C2 N1 120.9(2)
O1 C2 C1 121.4(2)
N1 C2 C1 117.59(19)
C12 C11 C16 120.2(2)
C12 C11 S2 119.87(16)
C16 C11 S2 119.89(16)
C8 C7 C6 119.9(2)
C7 C6 C5 119.93(19)
C7 C6 C9 120.3(2)
C5 C6 C9 119.8(2)
O2 C19 N2 121.9(2)
O2 C19 C20 121.1(2)
N2 C19 C20 117.0(2)
C12 C13 C14 119.4(2)
C12 C13 C17 120.0(2)
C14 C13 C17 120.6(2)
C13 C12 C11 120.5(2)
C14 C15 C16 120.7(2)
N3 C9 C6 178.9(3)
C7 C8 C3 121.5(2)
C19 C20 S2 110.27(16)
N4 C17 C13 179.3(3)
C2 C1 S1 113.17(16)
C15 C14 C13 120.6(2)
C2 N1 C3 124.36(19)
C2 N1 C10 117.11(19)
C3 N1 C10 118.17(19)
C19 N2 C16 123.87(18)
C19 N2 C18 117.19(19)
C16 N2 C18 118.88(18)

loop_
_geom_bond_atom_site_label_1
_geom_bond_atom_site_label_2
_geom_bond_distance
S1 C4 1.754(2)
S1 C1 1.798(2)
S2 C11 1.756(2)
S2 C20 1.802(2)
C5 C6 1.388(3)
C5 C4 1.389(3)
C4 C3 1.399(3)
C3 C8 1.393(3)
C3 N1 1.409(3)
C16 C15 1.394(3)
C16 C11 1.400(3)
C16 N2 1.415(3)
C2 O1 1.213(3)
C2 N1 1.380(3)
C2 C1 1.493(3)
C11 C12 1.384(3)
C7 C8 1.369(3)
C7 C6 1.383(3)
C6 C9 1.440(3)
C19 O2 1.217(3)
C19 N2 1.371(3)
C19 C20 1.497(3)
C13 C12 1.383(3)
C13 C14 1.384(3)
C13 C17 1.441(3)
C15 C14 1.375(3)
C9 N3 1.142(3)
C17 N4 1.139(3)
C18 N2 1.472(3)
C10 N1 1.467(3)
